data_1565569
loop_
_publ_author_name
'Timmermann, Christopher'
'Thiem, Paula'
'Wanitschke, Dominik'
'H\"uttenschmidt, Mareike'
'Romischke, Johanna'
'Villinger, Alexander'
'Seidel, Wolfram W.'

_publ_section_title
;
 Migratory insertion of isocyanide into a ketenyl-tungsten bond as key
 step in cyclization reactions.
;
_journal_issue 1
_journal_name_full 'Chemical science'
_journal_page_first 123
_journal_page_last 132
_journal_paper_doi 10.1039/d1sc06149f
_journal_volume 13
_journal_year 2021
_chemical_formula_moiety 'C23 H34 B Cl N6 O2 W, C H2 Cl2'
_chemical_formula_sum 'C24 H36 B Cl3 N6 O2 W'
_chemical_formula_weight 741.60
_chemical_name_systematic
'[Carbonyl-chlorido-\h2-C,C?-ethinylethylether-hydridotris(3,4,5-trimethylpyrazolyl)borato-tungsten(II)]'
_chemical_properties_physical Air-sensitive,Moisture-sensitive
_space_group_crystal_system triclinic
_space_group_IT_number 2
_space_group_name_Hall '-P 1'
_space_group_name_H-M_alt 'P -1'
_atom_sites_solution_hydrogens mixed
_audit_creation_method SHELXL-2013
_audit_update_record
;
2021-02-04 deposited with the CCDC.	2021-11-22 downloaded from the CCDC.
;
_cell_angle_alpha 98.452(2)
_cell_angle_beta 102.852(2)
_cell_angle_gamma 96.092(2)
_cell_formula_units_Z 2
_cell_length_a 10.2936(4)
_cell_length_b 11.0038(5)
_cell_length_c 13.3415(5)
_cell_measurement_reflns_used 9742
_cell_measurement_temperature 123(2)
_cell_measurement_theta_max 28.91
_cell_measurement_theta_min 2.58
_cell_volume 1442.14(10)
_computing_cell_refinement 'Bruker Apex V7.51A'
_computing_data_collection 'Bruker Apex V7.51A'
_computing_data_reduction 'Bruker SAINT'
_computing_molecular_graphics 'ORTEP-3v2.01 (Farrugia, 1997)'
_computing_publication_material SHELXL-2013
_computing_structure_refinement 'SHELXL-2013 (Sheldrick, 2013)'
_computing_structure_solution 'SHELXS-2013 (Sheldrick, 2013)'
_diffrn_ambient_temperature 123(2)
_diffrn_measured_fraction_theta_full 0.999
_diffrn_measured_fraction_theta_max 1.000
_diffrn_measurement_device_type 'Bruker Apex Kappa-II-CCD-diffractometer'
_diffrn_measurement_method 'phi and omega scans'
_diffrn_radiation_monochromator graphite
_diffrn_radiation_source 'sealed tube'
_diffrn_radiation_type MoK\a
_diffrn_radiation_wavelength 0.71073
_diffrn_reflns_av_R_equivalents 0.1000
_diffrn_reflns_av_unetI/netI 0.0544
_diffrn_reflns_Laue_measured_fraction_full 0.999
_diffrn_reflns_Laue_measured_fraction_max 1.000
_diffrn_reflns_limit_h_max 15
_diffrn_reflns_limit_h_min -15
_diffrn_reflns_limit_k_max 16
_diffrn_reflns_limit_k_min -16
_diffrn_reflns_limit_l_max 19
_diffrn_reflns_limit_l_min -19
_diffrn_reflns_number 83572
_diffrn_reflns_point_group_measured_fraction_full 0.999
_diffrn_reflns_point_group_measured_fraction_max 1.000
_diffrn_reflns_theta_full 25.242
_diffrn_reflns_theta_max 31.999
_diffrn_reflns_theta_min 2.246
_exptl_absorpt_coefficient_mu 4.316
_exptl_absorpt_correction_T_max 0.7464
_exptl_absorpt_correction_T_min 0.6350
_exptl_absorpt_correction_type multi-scan
_exptl_absorpt_process_details '(SADABS; Sheldrick, 2004)'
_exptl_crystal_colour blue
_exptl_crystal_density_diffrn 1.708
_exptl_crystal_description block
_exptl_crystal_F_000 736
_exptl_crystal_recrystallization_method 'Re-crystallisation from solvent: dichloromethane/n-pentane'
_exptl_crystal_size_max 0.160
_exptl_crystal_size_mid 0.080
_exptl_crystal_size_min 0.030
_refine_diff_density_max 4.784
_refine_diff_density_min -2.446
_refine_diff_density_rms 0.207
_refine_ls_extinction_method none
_refine_ls_goodness_of_fit_ref 1.090
_refine_ls_hydrogen_treatment mixed
_refine_ls_matrix_type full
_refine_ls_number_parameters 348
_refine_ls_number_reflns 10022
_refine_ls_number_restraints 0
_refine_ls_restrained_S_all 1.090
_refine_ls_R_factor_all 0.0644
_refine_ls_R_factor_gt 0.0462
_refine_ls_shift/su_max 0.000
_refine_ls_shift/su_mean 0.000
_refine_ls_structure_factor_coef Fsqd
_refine_ls_weighting_details 'w=1/[\s^2^(Fo^2^)+(0.0327P)^2^+7.4348P] where P=(Fo^2^+2Fc^2^)/3'
_refine_ls_weighting_scheme calc
_refine_ls_wR_factor_gt 0.0916
_refine_ls_wR_factor_ref 0.0987
_reflns_Friedel_coverage 0.000
_reflns_number_gt 8426
_reflns_number_total 10022
_reflns_threshold_expression 'I > 2\s(I)'
_cod_data_source_file d1sc06149f2.cif
_cod_data_source_block is_ct10741
_cod_depositor_comments 'Adding full bibliography for 1565569--1565576.cif.'
_cod_database_code 1565569
_shelx_space_group_comment
;
The symmetry employed for this shelxl refinement is uniquely defined
by the following loop, which should always be used as a source of
symmetry information in preference to the above space-group names.
They are only intended as comments.
;
_shelx_estimated_absorpt_t_min 0.545
_shelx_estimated_absorpt_t_max 0.881
_shelxl_version_number 2013-4

loop_
_space_group_symop_operation_xyz
'x, y, z'
'-x, -y, -z'

loop_
_atom_site_label
_atom_site_type_symbol
_atom_site_fract_x
_atom_site_fract_y
_atom_site_fract_z
_atom_site_U_iso_or_equiv
_atom_site_adp_type
_atom_site_occupancy
_atom_site_site_symmetry_order
_atom_site_calc_flag
_atom_site_refinement_flags_posn
_atom_site_refinement_flags_adp
_atom_site_refinement_flags_occupancy
_atom_site_disorder_assembly
_atom_site_disorder_group
W1 W -0.10927(2) 0.19415(2) 0.18233(2) 0.01557(5) Uani 1 1 d . . . . .
B1 B 0.1840(5) 0.3769(4) 0.2770(3) 0.0149(8) Uani 1 1 d . . . . .
H1 H 0.2727 0.4318 0.3038 0.018 Uiso 1 1 calc R U . . .
Cl1 Cl -0.21993(12) 0.13622(10) 0.31566(8) 0.0240(2) Uani 1 1 d . . . . .
N1 N 0.0789(4) 0.1639(3) 0.2906(3) 0.0175(7) Uani 1 1 d . . . . .
N2 N 0.1901(3) 0.2532(3) 0.3185(3) 0.0161(6) Uani 1 1 d . . . . .
N3 N -0.0587(3) 0.3830(3) 0.2835(3) 0.0153(6) Uani 1 1 d . . . . .
N4 N 0.0718(3) 0.4408(3) 0.3135(3) 0.0155(6) Uani 1 1 d . . . . .
N5 N 0.0206(4) 0.2916(3) 0.1039(3) 0.0160(6) Uani 1 1 d . . . . .
N6 N 0.1463(3) 0.3516(3) 0.1569(3) 0.0158(6) Uani 1 1 d . . . . .
O1 O -0.3089(4) 0.0168(3) -0.0218(3) 0.0341(8) Uani 1 1 d . . . . .
O2 O -0.3637(4) 0.2770(4) 0.0565(3) 0.0371(9) Uani 1 1 d . . . . .
C1 C -0.2037(5) 0.0563(4) 0.0578(4) 0.0260(9) Uani 1 1 d . . . . .
C2 C -0.0942(6) 0.0240(4) 0.1046(4) 0.0268(10) Uani 1 1 d . . . . .
C3 C -0.3038(7) -0.1085(5) -0.0789(5) 0.0416(14) Uani 1 1 d . . . . .
H3A H -0.2168 -0.1101 -0.0988 0.050 Uiso 1 1 calc R U . . .
H3B H -0.3122 -0.1713 -0.0338 0.050 Uiso 1 1 calc R U . . .
C4 C -0.4152(6) -0.1364(5) -0.1725(4) 0.0372(12) Uani 1 1 d . . . . .
H4A H -0.5003 -0.1285 -0.1524 0.056 Uiso 1 1 calc R U . . .
H4B H -0.4180 -0.2214 -0.2083 0.056 Uiso 1 1 calc R U . . .
H4C H -0.4020 -0.0780 -0.2194 0.056 Uiso 1 1 calc R U . . .
C5 C -0.2707(5) 0.2503(5) 0.1048(4) 0.0254(9) Uani 1 1 d . . . . .
C6 C 0.1103(5) 0.0715(4) 0.3434(3) 0.0194(8) Uani 1 1 d . . . . .
C7 C 0.2410(5) 0.1021(4) 0.4066(3) 0.0212(8) Uani 1 1 d . . . . .
C8 C 0.2884(4) 0.2177(4) 0.3898(3) 0.0192(8) Uani 1 1 d . . . . .
C9 C 0.0185(5) -0.0460(4) 0.3349(4) 0.0292(10) Uani 1 1 d . . . . .
H9A H -0.0665 -0.0457 0.2843 0.044 Uiso 1 1 calc R U . . .
H9B H 0.0007 -0.0523 0.4033 0.044 Uiso 1 1 calc R U . . .
H9C H 0.0610 -0.1170 0.3117 0.044 Uiso 1 1 calc R U . . .
C10 C 0.3110(6) 0.0252(5) 0.4797(4) 0.0327(11) Uani 1 1 d . . . . .
H10A H 0.3985 0.0713 0.5192 0.049 Uiso 1 1 calc R U . . .
H10B H 0.3244 -0.0525 0.4395 0.049 Uiso 1 1 calc R U . . .
H10C H 0.2558 0.0065 0.5281 0.049 Uiso 1 1 calc R U . . .
C11 C 0.4213(5) 0.2949(5) 0.4382(4) 0.0284(10) Uani 1 1 d . . . . .
H11A H 0.4885 0.2410 0.4596 0.043 Uiso 1 1 calc R U . . .
H11B H 0.4145 0.3528 0.4994 0.043 Uiso 1 1 calc R U . . .
H11C H 0.4485 0.3418 0.3874 0.043 Uiso 1 1 calc R U . . .
C12 C -0.1324(4) 0.4615(4) 0.3255(3) 0.0170(7) Uani 1 1 d . . . . .
C13 C -0.0487(5) 0.5683(4) 0.3843(3) 0.0174(8) Uani 1 1 d . . . . .
C14 C 0.0790(4) 0.5523(4) 0.3740(3) 0.0169(7) Uani 1 1 d . . . . .
C15 C -0.2818(5) 0.4360(5) 0.3071(4) 0.0246(9) Uani 1 1 d . . . . .
H15A H -0.3240 0.4605 0.2412 0.037 Uiso 1 1 calc R U . . .
H15B H -0.3102 0.4835 0.3646 0.037 Uiso 1 1 calc R U . . .
H15C H -0.3094 0.3471 0.3035 0.037 Uiso 1 1 calc R U . . .
C16 C -0.0909(5) 0.6772(4) 0.4441(4) 0.0258(9) Uani 1 1 d . . . . .
H16A H -0.0111 0.7297 0.4906 0.039 Uiso 1 1 calc R U . . .
H16B H -0.1510 0.6476 0.4857 0.039 Uiso 1 1 calc R U . . .
H16C H -0.1382 0.7255 0.3952 0.039 Uiso 1 1 calc R U . . .
C17 C 0.2090(5) 0.6383(4) 0.4197(4) 0.0272(10) Uani 1 1 d . . . . .
H17A H 0.2787 0.5912 0.4503 0.041 Uiso 1 1 calc R U . . .
H17B H 0.1962 0.7030 0.4740 0.041 Uiso 1 1 calc R U . . .
H17C H 0.2368 0.6767 0.3646 0.041 Uiso 1 1 calc R U . . .
C18 C 0.0046(5) 0.3082(4) 0.0033(3) 0.0195(8) Uani 1 1 d . . . . .
C19 C 0.1199(5) 0.3792(4) -0.0075(3) 0.0225(9) Uani 1 1 d . . . . .
C20 C 0.2064(5) 0.4055(4) 0.0909(3) 0.0199(8) Uani 1 1 d . . . . .
C21 C -0.1195(5) 0.2590(5) -0.0806(4) 0.0288(10) Uani 1 1 d . . . . .
H21A H -0.1313 0.1680 -0.0932 0.043 Uiso 1 1 calc R U . . .
H21B H -0.1113 0.2889 -0.1449 0.043 Uiso 1 1 calc R U . . .
H21C H -0.1977 0.2876 -0.0590 0.043 Uiso 1 1 calc R U . . .
C22 C 0.1378(6) 0.4220(5) -0.1056(4) 0.0352(12) Uani 1 1 d . . . . .
H22A H 0.2302 0.4635 -0.0945 0.053 Uiso 1 1 calc R U . . .
H22B H 0.0745 0.4802 -0.1243 0.053 Uiso 1 1 calc R U . . .
H22C H 0.1204 0.3503 -0.1623 0.053 Uiso 1 1 calc R U . . .
C23 C 0.3453(5) 0.4777(5) 0.1234(4) 0.0297(10) Uani 1 1 d . . . . .
H23A H 0.3541 0.5370 0.1878 0.045 Uiso 1 1 calc R U . . .
H23B H 0.3610 0.5228 0.0681 0.045 Uiso 1 1 calc R U . . .
H23C H 0.4117 0.4206 0.1356 0.045 Uiso 1 1 calc R U . . .
H2 H -0.050(9) -0.027(8) 0.102(7) 0.07(3) Uiso 1 1 d . . . . .
C24 C 0.5383(6) 0.8596(6) 0.1927(5) 0.0419(13) Uani 1 1 d . . . . .
H24A H 0.4847 0.8662 0.1227 0.050 Uiso 1 1 calc R U . . .
H24B H 0.5932 0.9414 0.2240 0.050 Uiso 1 1 calc R U . . .
Cl2 Cl 0.4282(2) 0.8228(2) 0.27148(15) 0.0636(5) Uani 1 1 d . . . . .
Cl3 Cl 0.6454(2) 0.7485(2) 0.1791(2) 0.0752(6) Uani 1 1 d . . . . .

loop_
_atom_site_aniso_label
_atom_site_aniso_U_11
_atom_site_aniso_U_22
_atom_site_aniso_U_33
_atom_site_aniso_U_23
_atom_site_aniso_U_13
_atom_site_aniso_U_12
W1 0.01579(8) 0.01351(8) 0.01472(8) 0.00334(5) -0.00056(5) -0.00198(5)
B1 0.0142(19) 0.0142(19) 0.0158(19) 0.0045(15) 0.0025(15) -0.0001(15)
Cl1 0.0286(5) 0.0207(5) 0.0218(5) 0.0050(4) 0.0057(4) -0.0013(4)
N1 0.0190(17) 0.0142(16) 0.0182(16) 0.0041(13) 0.0027(13) -0.0007(13)
N2 0.0160(16) 0.0150(16) 0.0158(16) 0.0027(12) 0.0021(12) -0.0006(12)
N3 0.0136(15) 0.0157(16) 0.0167(16) 0.0056(12) 0.0037(12) -0.0007(12)
N4 0.0137(15) 0.0148(15) 0.0168(16) 0.0017(12) 0.0032(12) -0.0011(12)
N5 0.0191(17) 0.0168(16) 0.0126(15) 0.0025(12) 0.0046(12) 0.0040(13)
N6 0.0173(16) 0.0155(15) 0.0146(15) 0.0016(12) 0.0049(12) 0.0008(12)
O1 0.034(2) 0.0269(18) 0.0311(19) -0.0051(14) -0.0047(15) 0.0020(15)
O2 0.040(2) 0.037(2) 0.038(2) 0.0147(17) 0.0091(17) 0.0166(17)
C1 0.034(3) 0.017(2) 0.023(2) -0.0006(16) 0.0035(18) -0.0020(18)
C2 0.036(3) 0.017(2) 0.029(2) 0.0035(17) 0.010(2) 0.0059(19)
C3 0.047(3) 0.026(3) 0.042(3) -0.006(2) -0.001(3) 0.006(2)
C4 0.043(3) 0.031(3) 0.033(3) -0.002(2) 0.008(2) 0.002(2)
C5 0.020(2) 0.029(2) 0.020(2) -0.0024(17) 0.0030(17) -0.0096(18)
C6 0.025(2) 0.0192(19) 0.0146(18) 0.0066(15) 0.0035(15) 0.0041(16)
C7 0.023(2) 0.025(2) 0.0185(19) 0.0072(16) 0.0050(16) 0.0069(17)
C8 0.0164(19) 0.026(2) 0.0158(18) 0.0056(16) 0.0033(15) 0.0045(16)
C9 0.032(3) 0.021(2) 0.033(3) 0.0109(19) 0.002(2) -0.0007(19)
C10 0.033(3) 0.037(3) 0.031(3) 0.020(2) 0.002(2) 0.012(2)
C11 0.017(2) 0.036(3) 0.030(2) 0.012(2) -0.0007(18) 0.0015(19)
C12 0.0195(19) 0.0168(18) 0.0174(18) 0.0085(14) 0.0054(15) 0.0042(15)
C13 0.028(2) 0.0138(17) 0.0124(17) 0.0055(14) 0.0069(15) 0.0044(15)
C14 0.0183(19) 0.0182(19) 0.0127(17) 0.0041(14) 0.0016(14) -0.0007(15)
C15 0.020(2) 0.027(2) 0.030(2) 0.0069(18) 0.0112(18) 0.0033(17)
C16 0.037(3) 0.019(2) 0.025(2) 0.0024(17) 0.0139(19) 0.0062(18)
C17 0.028(2) 0.018(2) 0.029(2) -0.0042(17) 0.0023(19) -0.0034(17)
C18 0.026(2) 0.021(2) 0.0140(18) 0.0036(15) 0.0066(15) 0.0093(17)
C19 0.031(2) 0.022(2) 0.020(2) 0.0079(16) 0.0121(17) 0.0088(18)
C20 0.026(2) 0.0158(18) 0.023(2) 0.0075(15) 0.0133(17) 0.0057(16)
C21 0.031(3) 0.038(3) 0.016(2) 0.0051(18) 0.0015(18) 0.008(2)
C22 0.053(3) 0.037(3) 0.027(2) 0.017(2) 0.022(2) 0.015(3)
C23 0.031(3) 0.030(2) 0.034(3) 0.014(2) 0.016(2) -0.001(2)
C24 0.033(3) 0.040(3) 0.048(3) 0.002(3) 0.003(2) 0.008(2)
Cl2 0.0577(11) 0.0721(13) 0.0505(10) 0.0010(9) 0.0073(8) -0.0111(9)
Cl3 0.0561(11) 0.0536(11) 0.1139(19) 0.0109(11) 0.0108(11) 0.0245(9)

loop_
_atom_type_symbol
_atom_type_description
_atom_type_scat_dispersion_real
_atom_type_scat_dispersion_imag
_atom_type_scat_source
C C 0.0033 0.0016 'International Tables Vol C Tables 4.2.6.8 and 6.1.1.4'
B B 0.0013 0.0007 'International Tables Vol C Tables 4.2.6.8 and 6.1.1.4'
Cl Cl 0.1484 0.1585 'International Tables Vol C Tables 4.2.6.8 and 6.1.1.4'
N N 0.0061 0.0033 'International Tables Vol C Tables 4.2.6.8 and 6.1.1.4'
O O 0.0106 0.0060 'International Tables Vol C Tables 4.2.6.8 and 6.1.1.4'
W W -0.8490 6.8722 'International Tables Vol C Tables 4.2.6.8 and 6.1.1.4'
H H 0.0000 0.0000 'International Tables Vol C Tables 4.2.6.8 and 6.1.1.4'

loop_
_geom_angle_atom_site_label_1
_geom_angle_atom_site_label_2
_geom_angle_atom_site_label_3
_geom_angle
_geom_angle_site_symmetry_1
_geom_angle_site_symmetry_3
_geom_angle_publ_flag
C5 W1 C2 107.7(2) . . ?
C5 W1 C1 71.6(2) . . ?
C2 W1 C1 36.2(2) . . ?
C5 W1 N5 92.65(16) . . ?
C2 W1 N5 93.19(17) . . ?
C1 W1 N5 97.29(17) . . ?
C5 W1 N1 169.32(16) . . ?
C2 W1 N1 82.96(18) . . ?
C1 W1 N1 119.08(17) . . ?
N5 W1 N1 86.56(13) . . ?
C5 W1 N3 87.84(16) . . ?
C2 W1 N3 162.75(18) . . ?
C1 W1 N3 158.84(17) . . ?
N5 W1 N3 78.32(12) . . ?
N1 W1 N3 81.57(13) . . ?
C5 W1 Cl1 92.90(14) . . ?
C2 W1 Cl1 101.32(15) . . ?
C1 W1 Cl1 100.63(14) . . ?
N5 W1 Cl1 162.08(9) . . ?
N1 W1 Cl1 84.85(10) . . ?
N3 W1 Cl1 84.87(9) . . ?
N6 B1 N2 110.1(3) . . ?
N6 B1 N4 107.6(3) . . ?
N2 B1 N4 108.4(3) . . ?
N6 B1 H1 110.2 . . ?
N2 B1 H1 110.2 . . ?
N4 B1 H1 110.2 . . ?
C6 N1 N2 106.7(3) . . ?
C6 N1 W1 132.9(3) . . ?
N2 N1 W1 120.4(3) . . ?
C8 N2 N1 109.8(3) . . ?
C8 N2 B1 130.2(4) . . ?
N1 N2 B1 119.8(3) . . ?
C12 N3 N4 106.4(3) . . ?
C12 N3 W1 133.7(3) . . ?
N4 N3 W1 119.9(3) . . ?
C14 N4 N3 109.8(3) . . ?
C14 N4 B1 130.0(3) . . ?
N3 N4 B1 120.1(3) . . ?
C18 N5 N6 106.6(3) . . ?
C18 N5 W1 132.2(3) . . ?
N6 N5 W1 121.2(2) . . ?
C20 N6 N5 109.7(3) . . ?
C20 N6 B1 128.6(4) . . ?
N5 N6 B1 119.8(3) . . ?
C1 O1 C3 112.9(4) . . ?
C2 C1 O1 141.5(5) . . ?
C2 C1 W1 71.2(3) . . ?
O1 C1 W1 147.3(4) . . ?
C1 C2 W1 72.6(3) . . ?
C1 C2 H2 143(7) . . ?
W1 C2 H2 145(7) . . ?
C4 C3 O1 108.2(5) . . ?
C4 C3 H3A 110.1 . . ?
O1 C3 H3A 110.1 . . ?
C4 C3 H3B 110.1 . . ?
O1 C3 H3B 110.1 . . ?
H3A C3 H3B 108.4 . . ?
C3 C4 H4A 109.5 . . ?
C3 C4 H4B 109.5 . . ?
H4A C4 H4B 109.5 . . ?
C3 C4 H4C 109.5 . . ?
H4A C4 H4C 109.5 . . ?
H4B C4 H4C 109.5 . . ?
O2 C5 W1 176.3(4) . . ?
N1 C6 C7 109.9(4) . . ?
N1 C6 C9 124.8(4) . . ?
C7 C6 C9 125.4(4) . . ?
C8 C7 C6 105.8(4) . . ?
C8 C7 C10 128.1(4) . . ?
C6 C7 C10 126.0(4) . . ?
N2 C8 C7 107.9(4) . . ?
N2 C8 C11 123.6(4) . . ?
C7 C8 C11 128.6(4) . . ?
C6 C9 H9A 109.5 . . ?
C6 C9 H9B 109.5 . . ?
H9A C9 H9B 109.5 . . ?
C6 C9 H9C 109.5 . . ?
H9A C9 H9C 109.5 . . ?
H9B C9 H9C 109.5 . . ?
C7 C10 H10A 109.5 . . ?
C7 C10 H10B 109.5 . . ?
H10A C10 H10B 109.5 . . ?
C7 C10 H10C 109.5 . . ?
H10A C10 H10C 109.5 . . ?
H10B C10 H10C 109.5 . . ?
C8 C11 H11A 109.5 . . ?
C8 C11 H11B 109.5 . . ?
H11A C11 H11B 109.5 . . ?
C8 C11 H11C 109.5 . . ?
H11A C11 H11C 109.5 . . ?
H11B C11 H11C 109.5 . . ?
N3 C12 C13 110.0(4) . . ?
N3 C12 C15 123.4(4) . . ?
C13 C12 C15 126.6(4) . . ?
C14 C13 C12 105.4(4) . . ?
C14 C13 C16 127.9(4) . . ?
C12 C13 C16 126.7(4) . . ?
N4 C14 C13 108.4(4) . . ?
N4 C14 C17 122.8(4) . . ?
C13 C14 C17 128.8(4) . . ?
C12 C15 H15A 109.5 . . ?
C12 C15 H15B 109.5 . . ?
H15A C15 H15B 109.5 . . ?
C12 C15 H15C 109.5 . . ?
H15A C15 H15C 109.5 . . ?
H15B C15 H15C 109.5 . . ?
C13 C16 H16A 109.5 . . ?
C13 C16 H16B 109.5 . . ?
H16A C16 H16B 109.5 . . ?
C13 C16 H16C 109.5 . . ?
H16A C16 H16C 109.5 . . ?
H16B C16 H16C 109.5 . . ?
C14 C17 H17A 109.5 . . ?
C14 C17 H17B 109.5 . . ?
H17A C17 H17B 109.5 . . ?
C14 C17 H17C 109.5 . . ?
H17A C17 H17C 109.5 . . ?
H17B C17 H17C 109.5 . . ?
N5 C18 C19 109.7(4) . . ?
N5 C18 C21 124.0(4) . . ?
C19 C18 C21 126.3(4) . . ?
C20 C19 C18 105.6(4) . . ?
C20 C19 C22 128.8(5) . . ?
C18 C19 C22 125.5(5) . . ?
N6 C20 C19 108.4(4) . . ?
N6 C20 C23 123.5(4) . . ?
C19 C20 C23 128.1(4) . . ?
C18 C21 H21A 109.5 . . ?
C18 C21 H21B 109.5 . . ?
H21A C21 H21B 109.5 . . ?
C18 C21 H21C 109.5 . . ?
H21A C21 H21C 109.5 . . ?
H21B C21 H21C 109.5 . . ?
C19 C22 H22A 109.5 . . ?
C19 C22 H22B 109.5 . . ?
H22A C22 H22B 109.5 . . ?
C19 C22 H22C 109.5 . . ?
H22A C22 H22C 109.5 . . ?
H22B C22 H22C 109.5 . . ?
C20 C23 H23A 109.5 . . ?
C20 C23 H23B 109.5 . . ?
H23A C23 H23B 109.5 . . ?
C20 C23 H23C 109.5 . . ?
H23A C23 H23C 109.5 . . ?
H23B C23 H23C 109.5 . . ?
Cl3 C24 Cl2 112.3(4) . . ?
Cl3 C24 H24A 109.1 . . ?
Cl2 C24 H24A 109.1 . . ?
Cl3 C24 H24B 109.1 . . ?
Cl2 C24 H24B 109.1 . . ?
H24A C24 H24B 107.9 . . ?

loop_
_geom_bond_atom_site_label_1
_geom_bond_atom_site_label_2
_geom_bond_distance
_geom_bond_site_symmetry_2
_geom_bond_publ_flag
W1 C5 1.963(5) . ?
W1 C2 2.041(5) . ?
W1 C1 2.057(5) . ?
W1 N5 2.163(3) . ?
W1 N1 2.232(4) . ?
W1 N3 2.246(3) . ?
W1 Cl1 2.4390(11) . ?
B1 N6 1.537(6) . ?
B1 N2 1.545(5) . ?
B1 N4 1.546(6) . ?
B1 H1 1.0000 . ?
N1 C6 1.346(5) . ?
N1 N2 1.371(5) . ?
N2 C8 1.358(5) . ?
N3 C12 1.350(5) . ?
N3 N4 1.369(5) . ?
N4 C14 1.351(5) . ?
N5 C18 1.357(5) . ?
N5 N6 1.373(5) . ?
N6 C20 1.352(5) . ?
O1 C1 1.320(6) . ?
O1 C3 1.486(6) . ?
O2 C5 1.121(6) . ?
C1 C2 1.274(7) . ?
C2 H2 0.76(9) . ?
C3 C4 1.464(8) . ?
C3 H3A 0.9900 . ?
C3 H3B 0.9900 . ?
C4 H4A 0.9800 . ?
C4 H4B 0.9800 . ?
C4 H4C 0.9800 . ?
C6 C7 1.397(6) . ?
C6 C9 1.492(6) . ?
C7 C8 1.381(6) . ?
C7 C10 1.498(6) . ?
C8 C11 1.486(6) . ?
C9 H9A 0.9800 . ?
C9 H9B 0.9800 . ?
C9 H9C 0.9800 . ?
C10 H10A 0.9800 . ?
C10 H10B 0.9800 . ?
C10 H10C 0.9800 . ?
C11 H11A 0.9800 . ?
C11 H11B 0.9800 . ?
C11 H11C 0.9800 . ?
C12 C13 1.397(6) . ?
C12 C15 1.491(6) . ?
C13 C14 1.379(6) . ?
C13 C16 1.499(6) . ?
C14 C17 1.502(6) . ?
C15 H15A 0.9800 . ?
C15 H15B 0.9800 . ?
C15 H15C 0.9800 . ?
C16 H16A 0.9800 . ?
C16 H16B 0.9800 . ?
C16 H16C 0.9800 . ?
C17 H17A 0.9800 . ?
C17 H17B 0.9800 . ?
C17 H17C 0.9800 . ?
C18 C19 1.397(6) . ?
C18 C21 1.489(6) . ?
C19 C20 1.384(6) . ?
C19 C22 1.496(6) . ?
C20 C23 1.499(7) . ?
C21 H21A 0.9800 . ?
C21 H21B 0.9800 . ?
C21 H21C 0.9800 . ?
C22 H22A 0.9800 . ?
C22 H22B 0.9800 . ?
C22 H22C 0.9800 . ?
C23 H23A 0.9800 . ?
C23 H23B 0.9800 . ?
C23 H23C 0.9800 . ?
C24 Cl3 1.746(6) . ?
C24 Cl2 1.764(7) . ?
C24 H24A 0.9900 . ?
C24 H24B 0.9900 . ?

loop_
_geom_torsion_atom_site_label_1
_geom_torsion_atom_site_label_2
_geom_torsion_atom_site_label_3
_geom_torsion_atom_site_label_4
_geom_torsion
_geom_torsion_site_symmetry_1
_geom_torsion_site_symmetry_2
_geom_torsion_site_symmetry_3
_geom_torsion_site_symmetry_4
_geom_torsion_publ_flag
C6 N1 N2 C8 -1.4(5) . . . . ?
W1 N1 N2 C8 176.0(3) . . . . ?
C6 N1 N2 B1 -175.9(4) . . . . ?
W1 N1 N2 B1 1.5(5) . . . . ?
N6 B1 N2 C8 128.9(4) . . . . ?
N4 B1 N2 C8 -113.7(4) . . . . ?
N6 B1 N2 N1 -57.9(5) . . . . ?
N4 B1 N2 N1 59.6(5) . . . . ?
C12 N3 N4 C14 0.7(4) . . . . ?
W1 N3 N4 C14 -179.7(3) . . . . ?
C12 N3 N4 B1 -178.9(3) . . . . ?
W1 N3 N4 B1 0.6(4) . . . . ?
N6 B1 N4 C14 -121.3(4) . . . . ?
N2 B1 N4 C14 119.7(4) . . . . ?
N6 B1 N4 N3 58.2(4) . . . . ?
N2 B1 N4 N3 -60.8(4) . . . . ?
C18 N5 N6 C20 0.6(4) . . . . ?
W1 N5 N6 C20 -179.6(3) . . . . ?
C18 N5 N6 B1 165.9(3) . . . . ?
W1 N5 N6 B1 -14.4(5) . . . . ?
N2 B1 N6 C20 -131.3(4) . . . . ?
N4 B1 N6 C20 110.8(4) . . . . ?
N2 B1 N6 N5 66.6(4) . . . . ?
N4 B1 N6 N5 -51.3(4) . . . . ?
C3 O1 C1 C2 0.7(10) . . . . ?
C3 O1 C1 W1 -177.8(6) . . . . ?
O1 C1 C2 W1 -179.2(8) . . . . ?
C1 O1 C3 C4 -173.0(5) . . . . ?
N2 N1 C6 C7 1.0(5) . . . . ?
W1 N1 C6 C7 -176.0(3) . . . . ?
N2 N1 C6 C9 -179.0(4) . . . . ?
W1 N1 C6 C9 4.1(7) . . . . ?
N1 C6 C7 C8 -0.2(5) . . . . ?
C9 C6 C7 C8 179.7(4) . . . . ?
N1 C6 C7 C10 178.0(4) . . . . ?
C9 C6 C7 C10 -2.1(8) . . . . ?
N1 N2 C8 C7 1.3(5) . . . . ?
B1 N2 C8 C7 175.0(4) . . . . ?
N1 N2 C8 C11 -178.5(4) . . . . ?
B1 N2 C8 C11 -4.8(7) . . . . ?
C6 C7 C8 N2 -0.6(5) . . . . ?
C10 C7 C8 N2 -178.8(5) . . . . ?
C6 C7 C8 C11 179.2(5) . . . . ?
C10 C7 C8 C11 1.0(8) . . . . ?
N4 N3 C12 C13 -1.3(4) . . . . ?
W1 N3 C12 C13 179.2(3) . . . . ?
N4 N3 C12 C15 177.0(4) . . . . ?
W1 N3 C12 C15 -2.5(6) . . . . ?
N3 C12 C13 C14 1.4(4) . . . . ?
C15 C12 C13 C14 -176.8(4) . . . . ?
N3 C12 C13 C16 -179.4(4) . . . . ?
C15 C12 C13 C16 2.4(7) . . . . ?
N3 N4 C14 C13 0.1(4) . . . . ?
B1 N4 C14 C13 179.7(4) . . . . ?
N3 N4 C14 C17 179.8(4) . . . . ?
B1 N4 C14 C17 -0.6(7) . . . . ?
C12 C13 C14 N4 -0.9(4) . . . . ?
C16 C13 C14 N4 179.9(4) . . . . ?
C12 C13 C14 C17 179.5(4) . . . . ?
C16 C13 C14 C17 0.2(7) . . . . ?
N6 N5 C18 C19 -0.2(5) . . . . ?
W1 N5 C18 C19 -179.9(3) . . . . ?
N6 N5 C18 C21 -179.2(4) . . . . ?
W1 N5 C18 C21 1.2(6) . . . . ?
N5 C18 C19 C20 -0.3(5) . . . . ?
C21 C18 C19 C20 178.6(4) . . . . ?
N5 C18 C19 C22 -177.0(4) . . . . ?
C21 C18 C19 C22 2.0(7) . . . . ?
N5 N6 C20 C19 -0.8(5) . . . . ?
B1 N6 C20 C19 -164.4(4) . . . . ?
N5 N6 C20 C23 -179.4(4) . . . . ?
B1 N6 C20 C23 17.0(7) . . . . ?
C18 C19 C20 N6 0.7(5) . . . . ?
C22 C19 C20 N6 177.2(5) . . . . ?
C18 C19 C20 C23 179.2(4) . . . . ?
C22 C19 C20 C23 -4.3(8) . . . . ?
